data_1537648
loop_
_publ_author_name
'Amiraslanov, I.R.'
'Guseinov, G.G.'
'Kuliev, A.S.'
'Mamedov, Kh.S.'
'Amirov, A.S.'

_publ_section_title
;
 Crystal structure of three-packet polytype of Ga In S3
;
_journal_name_full Kristallografiya
_journal_page_first 767
_journal_page_last 768
_journal_volume 33
_journal_year 1988
_chemical_formula_sum 'Ga In S3'
_space_group_IT_number 160
_symmetry_space_group_name_Hall 'R 3 -2"'
_symmetry_space_group_name_H-M 'R 3 m :H'
_cell_angle_alpha 90
_cell_angle_beta 90
_cell_angle_gamma 120
_cell_formula_units_Z 5
_cell_length_a 3.808
_cell_length_b 3.808
_cell_length_c 45.894
_cell_volume 576.342
_citation_journal_id_ASTM KRISAJ
_cod_data_source_file Amiraslanov_KRISAJ_1988_1592.cif
_cod_data_source_block Ga1In1S3
_cod_original_cell_volume 576.3422
_cod_original_formula_sum 'Ga1 In1 S3'
_cod_database_code 1537648

loop_
_symmetry_equiv_pos_as_xyz
x,y,z
-y,x-y,z
-x+y,-x,z
-y,-x,z
x,x-y,z
-x+y,y,z
x+2/3,y+1/3,z+1/3
-y+2/3,x-y+1/3,z+1/3
-x+y+2/3,-x+1/3,z+1/3
-y+2/3,-x+1/3,z+1/3
x+2/3,x-y+1/3,z+1/3
-x+y+2/3,y+1/3,z+1/3
x+1/3,y+2/3,z+2/3
-y+1/3,x-y+2/3,z+2/3
-x+y+1/3,-x+2/3,z+2/3
-y+1/3,-x+2/3,z+2/3
x+1/3,x-y+2/3,z+2/3
-x+y+1/3,y+2/3,z+2/3

loop_
_atom_site_label
_atom_site_type_symbol
_atom_site_fract_x
_atom_site_fract_y
_atom_site_fract_z
_atom_site_occupancy
_atom_site_U_iso_or_equiv
S3 S-2 0.3333 0.6667 0.1659 1 0.0
In2 In+3 0 0 0.1463 0.33 0.0
Ga2 Ga+3 0 0 0.1463 0.5 0.0
S1 S-2 0.3333 0.6667 0.0301 1 0.0
S2 S-2 0 0 0.0955 1 0.0
S4 S-2 0.6667 0.3333 -0.0313 1 0.0
S5 S-2 0.3333 0.6667 -0.1009 1 0.0
Ga1 Ga+3 0.3333 0.6667 0.0812 0.67 0.0
In1 In+3 0 0 0 1 0.0
Ga3 Ga+3 0.6667 0.3333 -0.0812 0.5 0.0
In3 In+3 0.6667 0.3333 -0.0812 0.33 0.0
